data_2311143
loop_
_publ_author_name
'Archana, R.'
'Yamuna, E.'
'Thiruvalluvar, A.'
'Rajendra Prasad, K. J.'
'Butcher, R. J.'
'Gupta, Sushil K.'
'Ozt\"urk Yildirim, Sema'

_publ_section_title
;
 7-Methyl-1-phenyl-1,10-di-hydro-pyrazolo-[3,4-a]carbazole.
;
_journal_coeditor_code BG2506
_journal_issue 'Pt 5'
_journal_name_full 'Acta crystallographica. Section E, Structure reports online'
_journal_page_first o801
_journal_paper_doi 10.1107/S1600536813010994
_journal_volume 69
_journal_year 2013
_chemical_formula_iupac 'C20 H15 N3'
_chemical_formula_moiety 'C20 H15 N3'
_chemical_formula_structural 'C20 H15 N3'
_chemical_formula_sum 'C20 H15 N3'
_chemical_formula_weight 297.35
_chemical_melting_point 509
_chemical_name_common carbazole
_chemical_name_systematic
;
7-Methyl-1-phenyl-1,10-dihydropyrazolo[3,4-<i>a</i>]carbazole
;
_space_group_IT_number 14
_space_group_name_Hall '-P 2ybc'
_space_group_name_H-M_alt 'P 1 21/c 1'
_symmetry_cell_setting monoclinic
_symmetry_space_group_name_Hall '-P 2ybc'
_symmetry_space_group_name_H-M 'P 1 21/c 1'
_atom_sites_solution_hydrogens geom
_atom_sites_solution_primary direct
_atom_sites_solution_secondary difmap
_cell_angle_alpha 90
_cell_angle_beta 104.087(5)
_cell_angle_gamma 90
_cell_formula_units_Z 4
_cell_length_a 12.0727(6)
_cell_length_b 7.5934(3)
_cell_length_c 16.8355(8)
_cell_measurement_reflns_used 2152
_cell_measurement_temperature 123(2)
_cell_measurement_theta_max 28.6848
_cell_measurement_theta_min 3.1910
_cell_volume 1496.95(12)
_computing_cell_refinement 'CrysAlis PRO (Agilent, 2011)'
_computing_data_collection 'CrysAlis PRO (Agilent, 2011)'
_computing_data_reduction 'CrysAlis PRO (Agilent, 2011)'
_computing_molecular_graphics 'ORTEP-3 for Windows (Farrugia, 2012) and PLATON (Spek, 2009)'
_computing_publication_material 'SHELXL97 (Sheldrick, 2008) and PLATON (Spek, 2009)'
_computing_structure_refinement 'SHELXL97 (Sheldrick, 2008)'
_computing_structure_solution 'SHELXS97 (Sheldrick, 2008)'
_diffrn_ambient_temperature 123(2)
_diffrn_detector_area_resol_mean 10.5081
_diffrn_measured_fraction_theta_full 0.998
_diffrn_measured_fraction_theta_max 0.827
_diffrn_measurement_device_type 'Agilent Xcalibur Ruby Gemini'
_diffrn_measurement_method '\w scans'
_diffrn_radiation_monochromator graphite
_diffrn_radiation_source 'Enhance (Mo) X-ray Source'
_diffrn_radiation_type MoK\a
_diffrn_radiation_wavelength 0.71073
_diffrn_reflns_av_R_equivalents 0.0323
_diffrn_reflns_av_sigmaI/netI 0.0480
_diffrn_reflns_limit_h_max 15
_diffrn_reflns_limit_h_min -11
_diffrn_reflns_limit_k_max 9
_diffrn_reflns_limit_k_min -9
_diffrn_reflns_limit_l_max 17
_diffrn_reflns_limit_l_min -22
_diffrn_reflns_number 6773
_diffrn_reflns_theta_full 25.00
_diffrn_reflns_theta_max 28.75
_diffrn_reflns_theta_min 3.20
_exptl_absorpt_coefficient_mu 0.080
_exptl_absorpt_correction_T_max 0.9765
_exptl_absorpt_correction_T_min 0.9665
_exptl_absorpt_correction_type multi-scan
_exptl_absorpt_process_details '(CrysAlis PRO; Agilent, 2011)'
_exptl_crystal_colour colourless
_exptl_crystal_density_diffrn 1.319
_exptl_crystal_density_method 'Not Measured'
_exptl_crystal_description block
_exptl_crystal_F_000 624
_exptl_crystal_size_max 0.43
_exptl_crystal_size_mid 0.35
_exptl_crystal_size_min 0.30
_refine_diff_density_max 0.241
_refine_diff_density_min -0.253
_refine_ls_extinction_method none
_refine_ls_goodness_of_fit_ref 1.034
_refine_ls_hydrogen_treatment mixed
_refine_ls_matrix_type full
_refine_ls_number_parameters 213
_refine_ls_number_reflns 3212
_refine_ls_number_restraints 0
_refine_ls_restrained_S_all 1.034
_refine_ls_R_factor_all 0.0806
_refine_ls_R_factor_gt 0.0514
_refine_ls_shift/su_max 0.001
_refine_ls_shift/su_max_lt 0.001
_refine_ls_shift/su_mean <0.001
_refine_ls_structure_factor_coef Fsqd
_refine_ls_weighting_details 'calc w=1/[\s^2^(Fo^2^)+(0.0374P)^2^+0.6346P] where P=(Fo^2^+2Fc^2^)/3'
_refine_ls_weighting_scheme calc
_refine_ls_wR_factor_gt 0.0988
_refine_ls_wR_factor_ref 0.1152
_reflns_number_gt 2354
_reflns_number_total 3212
_reflns_threshold_expression I>2\s(I)
_cod_data_source_file bg2506sup1.cif
_cod_data_source_block I
_cod_original_sg_symbol_H-M 'P 21/c'
_cod_database_code 2311143

loop_
_symmetry_equiv_pos_site_id
_symmetry_equiv_pos_as_xyz
1 x,y,z
2 -x,1/2+y,1/2-z
3 -x,-y,-z
4 x,1/2-y,1/2+z

loop_
_atom_site_aniso_label
_atom_site_aniso_U_11
_atom_site_aniso_U_22
_atom_site_aniso_U_33
_atom_site_aniso_U_12
_atom_site_aniso_U_13
_atom_site_aniso_U_23
N1 0.0196(7) 0.0276(8) 0.0234(8) 0.0030(7) 0.0032(6) 0.0019(6)
N2 0.0261(8) 0.0322(9) 0.0243(8) 0.0044(7) 0.0025(7) 0.0044(7)
N10 0.0192(8) 0.0238(8) 0.0222(8) -0.0024(7) 0.0046(7) 0.0009(6)
C3 0.0307(10) 0.0284(10) 0.0246(10) 0.0024(9) 0.0068(8) 0.0013(8)
C3A 0.0254(9) 0.0205(9) 0.0212(9) 0.0002(8) 0.0042(8) -0.0021(7)
C4 0.0277(10) 0.0350(11) 0.0216(9) -0.0024(9) 0.0092(8) 0.0000(8)
C5 0.0225(9) 0.0362(11) 0.0324(11) 0.0012(9) 0.0113(9) 0.0046(9)
C5A 0.0204(9) 0.0216(9) 0.0260(10) 0.0005(8) 0.0046(8) -0.0014(7)
C5B 0.0217(9) 0.0186(8) 0.0241(9) 0.0005(8) 0.0050(8) -0.0030(7)
C6 0.0210(9) 0.0213(9) 0.0302(10) 0.0004(8) 0.0051(8) -0.0028(8)
C7 0.0269(9) 0.0175(9) 0.0282(10) 0.0025(8) -0.0007(8) -0.0056(7)
C8 0.0334(10) 0.0212(9) 0.0230(10) 0.0021(8) 0.0005(8) 0.0000(8)
C9 0.0288(10) 0.0223(9) 0.0255(10) -0.0016(8) 0.0069(8) -0.0028(8)
C9A 0.0226(9) 0.0187(9) 0.0224(9) -0.0008(8) 0.0029(8) -0.0033(7)
C10A 0.0220(9) 0.0199(9) 0.0211(9) -0.0006(7) 0.0052(8) -0.0017(7)
C10B 0.0170(9) 0.0196(9) 0.0223(9) 0.0000(7) 0.0031(7) -0.0032(7)
C11 0.0215(9) 0.0197(9) 0.0279(10) 0.0037(8) 0.0069(8) 0.0032(8)
C12 0.0244(9) 0.0232(9) 0.0311(10) 0.0003(8) 0.0062(8) -0.0014(8)
C13 0.0381(11) 0.0279(10) 0.0342(11) 0.0022(9) 0.0155(9) -0.0014(9)
C14 0.0351(11) 0.0308(11) 0.0488(13) 0.0008(9) 0.0234(10) 0.0013(10)
C15 0.0230(10) 0.0297(10) 0.0532(14) -0.0016(9) 0.0109(10) 0.0030(10)
C16 0.0233(10) 0.0268(10) 0.0348(11) -0.0008(8) 0.0030(8) -0.0007(8)
C17 0.0282(10) 0.0279(10) 0.0324(11) 0.0064(9) -0.0044(9) -0.0059(8)

loop_
_atom_site_type_symbol
_atom_site_label
_atom_site_fract_x
_atom_site_fract_y
_atom_site_fract_z
_atom_site_U_iso_or_equiv
_atom_site_thermal_displace_type
_atom_site_calc_flag
_atom_site_refinement_flags
_atom_site_occupancy
N N1 0.02985(12) 1.03390(19) 0.21043(9) 0.0239(4) Uani d . 1.000
N N2 -0.00637(13) 1.1004(2) 0.13198(9) 0.0282(5) Uani d . 1.000
N N10 0.20532(12) 0.85847(19) 0.37045(9) 0.0218(5) Uani d . 1.000
C C3 0.08613(15) 1.1075(2) 0.10345(11) 0.0279(6) Uani d . 1.000
C C3A 0.18491(15) 1.0494(2) 0.16110(10) 0.0226(5) Uani d . 1.000
C C4 0.30269(15) 1.0405(3) 0.16171(11) 0.0276(6) Uani d . 1.000
C C5 0.37898(16) 0.9927(3) 0.23251(11) 0.0296(6) Uani d . 1.000
C C5A 0.33861(14) 0.9308(2) 0.30042(11) 0.0229(5) Uani d . 1.000
C C5B 0.39645(14) 0.8572(2) 0.37826(10) 0.0216(5) Uani d . 1.000
C C6 0.51173(15) 0.8333(2) 0.41785(11) 0.0244(5) Uani d . 1.000
C C7 0.54120(15) 0.7615(2) 0.49534(11) 0.0255(5) Uani d . 1.000
C C8 0.45442(16) 0.7109(2) 0.53306(11) 0.0270(6) Uani d . 1.000
C C9 0.33971(15) 0.7336(2) 0.49600(11) 0.0255(6) Uani d . 1.000
C C9A 0.31196(14) 0.8101(2) 0.41843(10) 0.0217(5) Uani d . 1.000
C C10A 0.22194(14) 0.9297(2) 0.29845(10) 0.0210(5) Uani d . 1.000
C C10B 0.14522(14) 1.0011(2) 0.22935(10) 0.0199(5) Uani d . 1.000
C C11 -0.04799(14) 1.0332(2) 0.26172(11) 0.0229(5) Uani d . 1.000
C C12 -0.01450(16) 1.0956(2) 0.34141(11) 0.0263(5) Uani d . 1.000
C C13 -0.09314(17) 1.0990(3) 0.38894(12) 0.0322(6) Uani d . 1.000
C C14 -0.20453(17) 1.0443(3) 0.35701(13) 0.0360(7) Uani d . 1.000
C C15 -0.23685(17) 0.9846(3) 0.27740(13) 0.0350(7) Uani d . 1.000
C C16 -0.15914(15) 0.9769(2) 0.22938(12) 0.0290(6) Uani d . 1.000
C C17 0.66497(15) 0.7377(3) 0.54049(12) 0.0315(6) Uani d . 1.000
H H3 0.08626 1.14732 0.04998 0.0334 Uiso calc R 1.000
H H4 0.32788 1.06729 0.11384 0.0331 Uiso calc R 1.000
H H5 0.45869 1.00054 0.23653 0.0355 Uiso calc R 1.000
H H6 0.56955 0.86651 0.39130 0.0292 Uiso calc R 1.000
H H8 0.47522 0.65913 0.58598 0.0324 Uiso calc R 1.000
H H9 0.28215 0.69847 0.52242 0.0306 Uiso calc R 1.000
H H10 0.1399(17) 0.809(3) 0.3743(12) 0.034(6) Uiso d . 1.000
H H12 0.06146 1.13546 0.36304 0.0316 Uiso calc R 1.000
H H13 -0.07056 1.13924 0.44395 0.0387 Uiso calc R 1.000
H H14 -0.25836 1.04795 0.38980 0.0431 Uiso calc R 1.000
H H15 -0.31347 0.94826 0.25532 0.0420 Uiso calc R 1.000
H H16 -0.18151 0.93355 0.17487 0.0348 Uiso calc R 1.000
H H17A 0.68418 0.61209 0.54327 0.0473 Uiso calc R 1.000
H H17B 0.67687 0.78502 0.59609 0.0473 Uiso calc R 1.000
H H17C 0.71401 0.80058 0.51136 0.0473 Uiso calc R 1.000

loop_
_atom_type_symbol
_atom_type_description
_atom_type_scat_dispersion_real
_atom_type_scat_dispersion_imag
_atom_type_scat_source
C C 0.0033 0.0016 ' International Tables Vol C Tables 4.2.6.8 and 6.1.1.4'
H H 0.0000 0.0000 ' International Tables Vol C Tables 4.2.6.8 and 6.1.1.4'
N N 0.0061 0.0033 ' International Tables Vol C Tables 4.2.6.8 and 6.1.1.4'

loop_
_geom_angle_atom_site_label_1
_geom_angle_atom_site_label_2
_geom_angle_atom_site_label_3
_geom_angle
_geom_angle_publ_flag
N2 N1 C10B 110.79(14) no
N2 N1 C11 118.65(14) no
C10B N1 C11 129.85(15) no
N1 N2 C3 105.30(15) no
C9A N10 C10A 107.47(14) no
C9A N10 H10 123.9(14) no
C10A N10 H10 123.2(13) no
N2 C3 C3A 112.63(16) no
C4 C3A C10B 121.63(16) no
C3 C3A C4 134.09(16) no
C3 C3A C10B 104.23(16) no
C3A C4 C5 118.68(17) no
C4 C5 C5A 119.82(18) no
C5B C5A C10A 106.35(15) no
C5 C5A C10A 121.36(16) no
C5 C5A C5B 132.27(17) no
C5A C5B C6 133.56(16) no
C5A C5B C9A 106.85(15) no
C6 C5B C9A 119.55(15) no
C5B C6 C7 119.95(17) no
C8 C7 C17 119.62(16) no
C6 C7 C8 119.15(17) no
C6 C7 C17 121.23(17) no
C7 C8 C9 122.46(16) no
C8 C9 C9A 117.40(16) no
N10 C9A C9 129.13(16) no
N10 C9A C5B 109.38(14) no
C5B C9A C9 121.45(16) no
C5A C10A C10B 118.22(15) no
N10 C10A C10B 131.84(16) no
N10 C10A C5A 109.90(15) no
N1 C10B C3A 107.04(14) no
N1 C10B C10A 133.44(16) no
C3A C10B C10A 119.50(16) no
N1 C11 C12 120.38(16) no
C12 C11 C16 120.75(17) no
N1 C11 C16 118.80(16) no
C11 C12 C13 119.11(18) no
C12 C13 C14 120.56(18) no
C13 C14 C15 119.63(19) no
C14 C15 C16 120.76(19) no
C11 C16 C15 119.17(18) no
N2 C3 H3 124.00 no
C3A C3 H3 124.00 no
C3A C4 H4 121.00 no
C5 C4 H4 121.00 no
C4 C5 H5 120.00 no
C5A C5 H5 120.00 no
C5B C6 H6 120.00 no
C7 C6 H6 120.00 no
C7 C8 H8 119.00 no
C9 C8 H8 119.00 no
C8 C9 H9 121.00 no
C9A C9 H9 121.00 no
C11 C12 H12 120.00 no
C13 C12 H12 120.00 no
C12 C13 H13 120.00 no
C14 C13 H13 120.00 no
C13 C14 H14 120.00 no
C15 C14 H14 120.00 no
C14 C15 H15 120.00 no
C16 C15 H15 120.00 no
C11 C16 H16 120.00 no
C15 C16 H16 120.00 no
C7 C17 H17A 109.00 no
C7 C17 H17B 109.00 no
C7 C17 H17C 109.00 no
H17A C17 H17B 109.00 no
H17A C17 H17C 109.00 no
H17B C17 H17C 109.00 no

loop_
_geom_bond_atom_site_label_1
_geom_bond_atom_site_label_2
_geom_bond_distance
_geom_bond_publ_flag
N1 N2 1.382(2) no
N1 C10B 1.374(2) no
N1 C11 1.423(2) no
N2 C3 1.320(2) no
N10 C9A 1.392(2) no
N10 C10A 1.386(2) no
N10 H10 0.89(2) no
C3 C3A 1.413(2) no
C3A C4 1.421(3) no
C3A C10B 1.397(2) no
C4 C5 1.366(3) no
C5 C5A 1.427(3) no
C5A C5B 1.439(2) no
C5A C10A 1.401(2) no
C5B C9A 1.401(2) no
C5B C6 1.401(3) no
C6 C7 1.378(2) no
C7 C8 1.404(3) no
C7 C17 1.513(3) no
C8 C9 1.384(3) no
C9 C9A 1.394(2) no
C10A C10B 1.407(2) no
C11 C16 1.387(3) no
C11 C12 1.387(2) no
C12 C13 1.383(3) no
C13 C14 1.385(3) no
C14 C15 1.378(3) no
C15 C16 1.381(3) no
C3 H3 0.9500 no
C4 H4 0.9500 no
C5 H5 0.9500 no
C6 H6 0.9500 no
C8 H8 0.9500 no
C9 H9 0.9500 no
C12 H12 0.9500 no
C13 H13 0.9500 no
C14 H14 0.9500 no
C15 H15 0.9500 no
C16 H16 0.9500 no
C17 H17A 0.9800 no
C17 H17B 0.9800 no
C17 H17C 0.9800 no

loop_
_geom_hbond_atom_site_label_D
_geom_hbond_atom_site_label_H
_geom_hbond_atom_site_label_A
_geom_hbond_site_symmetry_A
_geom_hbond_distance_DH
_geom_hbond_distance_HA
_geom_hbond_distance_DA
_geom_hbond_angle_DHA
_geom_hbond_publ_flag
N10 H10 N2 2_545 0.89(2) 2.24(2) 3.092(2) 159(2) yes
C17 H17B Cg2 3_676 0.98 2.70 3.401(2) 129 yes

loop_
_geom_torsion_atom_site_label_1
_geom_torsion_atom_site_label_2
_geom_torsion_atom_site_label_3
_geom_torsion_atom_site_label_4
_geom_torsion
_geom_torsion_publ_flag
C10B N1 N2 C3 0.15(18) no
C11 N1 N2 C3 171.43(14) no
N2 N1 C10B C3A 0.50(18) no
N2 N1 C10B C10A -177.71(17) no
C11 N1 C10B C3A -169.53(15) no
C11 N1 C10B C10A 12.3(3) no
N2 N1 C11 C12 -132.06(16) no
N2 N1 C11 C16 44.9(2) no
C10B N1 C11 C12 37.3(2) no
C10B N1 C11 C16 -145.69(17) no
N1 N2 C3 C3A -0.76(18) no
C10A N10 C9A C5B 2.37(18) no
C10A N10 C9A C9 179.78(16) no
C9A N10 C10A C5A -1.18(18) no
C9A N10 C10A C10B -179.12(16) no
N2 C3 C3A C4 -176.18(19) no
N2 C3 C3A C10B 1.05(18) no
C3 C3A C4 C5 173.19(19) no
C10B C3A C4 C5 -3.7(3) no
C3 C3A C10B N1 -0.89(17) no
C3 C3A C10B C10A 177.62(14) no
C4 C3A C10B N1 176.78(16) no
C4 C3A C10B C10A -4.7(2) no
C3A C4 C5 C5A 8.2(3) no
C4 C5 C5A C5B 173.34(19) no
C4 C5 C5A C10A -4.7(3) no
C5 C5A C5B C6 6.2(3) no
C5 C5A C5B C9A -176.42(19) no
C10A C5A C5B C6 -175.56(17) no
C10A C5A C5B C9A 1.83(17) no
C5 C5A C10A N10 178.07(16) no
C5 C5A C10A C10B -3.7(2) no
C5B C5A C10A N10 -0.41(18) no
C5B C5A C10A C10B 177.85(14) no
C5A C5B C6 C7 178.06(17) no
C9A C5B C6 C7 0.9(2) no
C5A C5B C9A N10 -2.61(18) no
C5A C5B C9A C9 179.74(14) no
C6 C5B C9A N10 175.22(14) no
C6 C5B C9A C9 -2.4(2) no
C5B C6 C7 C8 0.9(2) no
C5B C6 C7 C17 -178.63(16) no
C6 C7 C8 C9 -1.3(2) no
C17 C7 C8 C9 178.20(16) no
C7 C8 C9 C9A -0.1(2) no
C8 C9 C9A N10 -175.15(16) no
C8 C9 C9A C5B 2.0(2) no
N10 C10A C10B N1 4.0(3) no
N10 C10A C10B C3A -174.02(16) no
C5A C10A C10B N1 -173.79(17) no
C5A C10A C10B C3A 8.2(2) no
N1 C11 C12 C13 177.78(16) no
C16 C11 C12 C13 0.8(2) no
N1 C11 C16 C15 -176.60(16) no
C12 C11 C16 C15 0.4(2) no
C11 C12 C13 C14 -1.3(3) no
C12 C13 C14 C15 0.6(3) no
C13 C14 C15 C16 0.7(3) no
C14 C15 C16 C11 -1.2(3) no
